data_4503562
loop_
_publ_author_name
'He, Yin-Hua'
'Feng, Yun-Long'
'Lan, You-Zhao'
'Wen, Yi-Hang'

_publ_section_title
;
 Syntheses, Structures, and Photoluminescence of Four
 d10Metal&#x2212;Organic Frameworks Constructed from
 3,5-Bis-oxyacetate-benzoic Acid
;
_journal_issue 10
_journal_name_full 'Crystal Growth &amp; Design'
_journal_page_first 3586
_journal_paper_doi 10.1021/cg8000398
_journal_volume 8
_journal_year 2008
_chemical_formula_sum 'C35 H26 Cd2 N4 O10'
_chemical_formula_weight 887.40
_chemical_name_systematic
; 
 ? 
;
_space_group_IT_number 2
_symmetry_cell_setting triclinic
_symmetry_space_group_name_Hall '-P 1'
_symmetry_space_group_name_H-M 'P -1'
_atom_sites_solution_hydrogens geom
_atom_sites_solution_primary direct
_atom_sites_solution_secondary difmap
_audit_creation_method SHELXL-97
_cell_angle_alpha 65.302(8)
_cell_angle_beta 89.321(10)
_cell_angle_gamma 68.863(9)
_cell_formula_units_Z 2
_cell_length_a 12.242(2)
_cell_length_b 12.5584(19)
_cell_length_c 13.0368(18)
_cell_measurement_reflns_used 20940
_cell_measurement_temperature 293(2)
_cell_measurement_theta_max 26.5
_cell_measurement_theta_min 3.49
_cell_volume 1675.5(5)
_computing_cell_refinement 'Bruker XSCANS'
_computing_data_collection 'Bruker XSCANS'
_computing_data_reduction 'Bruker SHELXTL'
_computing_molecular_graphics 'Bruker SHELXTL'
_computing_publication_material 'Bruker SHELXTL'
_computing_structure_refinement 'SHELXL-97 (Sheldrick, 1997)'
_computing_structure_solution 'SHELXS-97 (Sheldrick, 1990)'
_diffrn_ambient_temperature 293(2)
_diffrn_detector_area_resol_mean none
_diffrn_measured_fraction_theta_full 0.990
_diffrn_measured_fraction_theta_max 0.990
_diffrn_measurement_device_type 'Bruker P4'
_diffrn_measurement_method '\w scans'
_diffrn_radiation_monochromator graphite
_diffrn_radiation_source 'fine-focus sealed tube'
_diffrn_radiation_type MoK\a
_diffrn_radiation_wavelength 0.71073
_diffrn_reflns_av_R_equivalents 0.0324
_diffrn_reflns_av_sigmaI/netI 0.0377
_diffrn_reflns_limit_h_max 15
_diffrn_reflns_limit_h_min -14
_diffrn_reflns_limit_k_max 15
_diffrn_reflns_limit_k_min -15
_diffrn_reflns_limit_l_max 16
_diffrn_reflns_limit_l_min -16
_diffrn_reflns_number 19328
_diffrn_reflns_theta_full 26.50
_diffrn_reflns_theta_max 26.50
_diffrn_reflns_theta_min 3.49
_diffrn_standards_decay_% none
_diffrn_standards_interval_count none
_diffrn_standards_interval_time none
_diffrn_standards_number none
_exptl_absorpt_coefficient_mu 1.335
_exptl_absorpt_correction_T_max 0.899
_exptl_absorpt_correction_T_min 0.765
_exptl_absorpt_correction_type none
_exptl_crystal_colour colorless
_exptl_crystal_density_diffrn 1.759
_exptl_crystal_density_method 'not measured'
_exptl_crystal_description block
_exptl_crystal_F_000 880
_exptl_crystal_size_max 0.201
_exptl_crystal_size_mid 0.187
_exptl_crystal_size_min 0.080
_refine_diff_density_max 0.994
_refine_diff_density_min -0.688
_refine_diff_density_rms 0.105
_refine_ls_extinction_method none
_refine_ls_goodness_of_fit_ref 1.002
_refine_ls_hydrogen_treatment mixed
_refine_ls_matrix_type full
_refine_ls_number_parameters 462
_refine_ls_number_reflns 6878
_refine_ls_number_restraints 19
_refine_ls_restrained_S_all 1.004
_refine_ls_R_factor_all 0.0504
_refine_ls_R_factor_gt 0.0374
_refine_ls_shift/su_max 0.001
_refine_ls_shift/su_mean 0.000
_refine_ls_structure_factor_coef Fsqd
_refine_ls_weighting_details 'calc w=1/[\s^2^(Fo^2^)+(0.0753P)^2^+0.4468P] where P=(Fo^2^+2Fc^2^)/3'
_refine_ls_weighting_scheme calc
_refine_ls_wR_factor_gt 0.1071
_refine_ls_wR_factor_ref 0.1155
_reflns_number_gt 5458
_reflns_number_total 6878
_reflns_threshold_expression >2sigma(I)
_cod_data_source_file cg8000398-file003.cif
_cod_data_source_block h
_cod_depositor_comments
;
The following automatic conversions were performed:

'_symmetry_cell_setting' value 'Triclinic' changed to 'triclinic'
according to /home/saulius/struct/CIF-dictionaries/cif_core.dic
dictionary named 'cif_core.dic' version 2.4.1 from 2010-06-29.

Automatic conversion script
Id: cif_fix_values 1715 2011-07-08 13:25:40Z adriana 
;
_cod_original_cell_volume 1675.4(4)
_cod_original_sg_symbol_H-M P-1
_cod_database_code 4503562

loop_
_symmetry_equiv_pos_as_xyz
'x, y, z'
'-x, -y, -z'

loop_
_atom_site_label
_atom_site_type_symbol
_atom_site_fract_x
_atom_site_fract_y
_atom_site_fract_z
_atom_site_U_iso_or_equiv
_atom_site_adp_type
_atom_site_occupancy
_atom_site_symmetry_multiplicity
_atom_site_calc_flag
_atom_site_refinement_flags
_atom_site_disorder_assembly
_atom_site_disorder_group
Cd1 Cd 0.39485(2) 0.46476(3) 0.45513(2) 0.03243(10) Uani 1 1 d . . .
Cd2 Cd 0.35180(2) 0.77870(2) 0.24037(2) 0.03353(10) Uani 1 1 d . . .
O1 O 1.1767(3) -0.0804(4) 0.1143(3) 0.0648(10) Uani 1 1 d . . .
O2 O 1.1515(3) -0.1098(3) 0.2890(3) 0.0499(8) Uani 1 1 d . . .
O3 O 0.5110(3) 0.3996(3) 0.3327(2) 0.0540(9) Uani 1 1 d . . .
O4 O 0.6499(3) 0.2177(3) 0.4550(3) 0.0608(10) Uani 1 1 d . . .
O5 O 0.7358(3) 0.4127(3) -0.2788(2) 0.0468(8) Uani 1 1 d . . .
O6 O 0.6388(3) 0.3347(3) -0.1389(3) 0.0429(7) Uani 1 1 d . . .
O7 O 0.6510(3) 0.4880(3) -0.0445(2) 0.0460(7) Uani 1 1 d . . .
O8 O 0.9353(3) 0.0724(3) 0.2219(3) 0.0639(11) Uani 1 1 d . . .
O9 O 0.4293(2) 0.6393(3) 0.4197(2) 0.0333(6) Uani 1 1 d D . .
O1W O 0.9071(10) 0.0279(11) 0.5423(9) 0.099(3) Uiso 0.50 1 d PD A 1
H1WA H 0.9370 0.0846 0.5350 0.118 Uiso 0.50 1 d PRD A 1
H1WB H 0.8363 0.0626 0.5430 0.118 Uiso 0.50 1 d PRD A 1
O1W' O 0.9131(10) -0.0537(12) 0.5915(10) 0.106(3) Uiso 0.50 1 d PD B 2
H1WC H 0.9315 -0.1263 0.6461 0.127 Uiso 0.50 1 d PRD B 2
H1WD H 0.8433 -0.0243 0.5634 0.127 Uiso 0.50 1 d PRD B 2
H9 H 0.410(7) 0.679(7) 0.460(6) 0.127 Uiso 1 1 d D . .
N1 N 0.3286(4) 0.2997(4) 0.5261(4) 0.0632(12) Uani 1 1 d . . .
N2 N 0.2250(4) 0.5216(5) 0.5446(3) 0.0599(12) Uani 1 1 d . . .
N3 N 0.3895(4) 0.9580(4) 0.2307(4) 0.0586(11) Uani 1 1 d . . .
N4 N 0.5358(3) 0.7713(4) 0.1805(3) 0.0490(9) Uani 1 1 d . . .
C1 C 0.6713(3) 0.2959(4) 0.2595(3) 0.0331(8) Uani 1 1 d . . .
C2 C 0.6305(3) 0.3921(4) 0.1487(3) 0.0384(10) Uani 1 1 d . . .
H2A H 0.5602 0.4622 0.1328 0.046 Uiso 1 1 calc R . .
C3 C 0.6946(3) 0.3844(4) 0.0601(3) 0.0351(8) Uani 1 1 d . . .
C4 C 0.7959(3) 0.2779(4) 0.0812(3) 0.0393(9) Uani 1 1 d . . .
H4A H 0.8368 0.2705 0.0223 0.047 Uiso 1 1 calc R . .
C5 C 0.8350(3) 0.1821(4) 0.1931(3) 0.0406(10) Uani 1 1 d . . .
C6 C 0.7752(3) 0.1914(4) 0.2813(3) 0.0390(9) Uani 1 1 d . . .
H6A H 0.8048 0.1273 0.3557 0.047 Uiso 1 1 calc R . .
C7 C 0.6058(4) 0.3040(4) 0.3574(3) 0.0401(10) Uani 1 1 d . . .
C8 C 0.7108(4) 0.4855(4) -0.1392(3) 0.0426(10) Uani 1 1 d . . .
H8A H 0.7952 0.4565 -0.1148 0.051 Uiso 1 1 calc R . .
H8B H 0.6843 0.5719 -0.1996 0.051 Uiso 1 1 calc R . .
C9 C 0.6932(3) 0.4034(4) -0.1884(3) 0.0352(9) Uani 1 1 d . . .
C10 C 0.9979(4) 0.0564(5) 0.1344(4) 0.0501(12) Uani 1 1 d . . .
H10A H 1.0100 0.1334 0.0873 0.060 Uiso 1 1 calc R . .
H10B H 0.9519 0.0409 0.0861 0.060 Uiso 1 1 calc R . .
C11 C 1.1166(3) -0.0547(4) 0.1861(4) 0.0397(9) Uani 1 1 d . . .
C12 C 0.3805(7) 0.1939(6) 0.5172(6) 0.091(2) Uani 1 1 d . . .
H12A H 0.4500 0.1781 0.4862 0.110 Uiso 1 1 calc R . .
C13 C 0.3247(10) 0.0996(7) 0.5584(8) 0.121(3) Uani 1 1 d . . .
H13A H 0.3566 0.0233 0.5526 0.145 Uiso 1 1 calc R . .
C14 C 0.2237(9) 0.1299(11) 0.6056(8) 0.127(4) Uani 1 1 d . . .
H14A H 0.1887 0.0707 0.6324 0.153 Uiso 1 1 calc R . .
C15 C 0.1730(8) 0.2353(9) 0.6155(6) 0.096(3) Uani 1 1 d . . .
C16 C 0.0653(8) 0.2644(11) 0.6662(7) 0.113(4) Uani 1 1 d U . .
H16A H 0.0310 0.2049 0.6951 0.135 Uiso 1 1 calc R . .
C17 C 0.0177(9) 0.3709(14) 0.6714(7) 0.133(5) Uani 1 1 d U . .
H17A H -0.0524 0.3877 0.7013 0.160 Uiso 1 1 calc R . .
C18 C 0.0664(6) 0.4616(11) 0.6343(5) 0.100(3) Uani 1 1 d . . .
C19 C 0.0182(7) 0.5806(13) 0.6381(7) 0.121(4) Uani 1 1 d . . .
H19A H -0.0508 0.6014 0.6690 0.145 Uiso 1 1 calc R . .
C20 C 0.0715(6) 0.6639(10) 0.5971(7) 0.108(3) Uani 1 1 d . . .
H20A H 0.0399 0.7416 0.6003 0.130 Uiso 1 1 calc R . .
C21 C 0.1733(5) 0.6328(7) 0.5505(5) 0.0790(19) Uani 1 1 d . . .
H21A H 0.2080 0.6920 0.5216 0.095 Uiso 1 1 calc R . .
C22 C 0.1739(5) 0.4390(7) 0.5852(4) 0.0700(17) Uani 1 1 d . . .
C23 C 0.2267(6) 0.3226(7) 0.5759(4) 0.078(2) Uani 1 1 d . . .
C24 C 0.3210(7) 1.0470(6) 0.2597(7) 0.096(2) Uani 1 1 d . . .
H24A H 0.2572 1.0357 0.2955 0.115 Uiso 1 1 calc R . .
C25 C 0.3401(9) 1.1558(8) 0.2391(11) 0.136(4) Uani 1 1 d . . .
H25A H 0.2893 1.2163 0.2599 0.163 Uiso 1 1 calc R . .
C26 C 0.4281(9) 1.1725(7) 0.1913(9) 0.118(3) Uani 1 1 d . . .
H26A H 0.4396 1.2464 0.1770 0.142 Uiso 1 1 calc R . .
C27 C 0.5098(7) 1.0815(7) 0.1588(6) 0.095(3) Uani 1 1 d . . .
C28 C 0.6098(11) 1.0899(10) 0.1101(8) 0.123(4) Uani 1 1 d U . .
H28A H 0.6249 1.1622 0.0943 0.148 Uiso 1 1 calc R . .
C29 C 0.6853(9) 1.0008(11) 0.0847(6) 0.113(4) Uani 1 1 d U . .
H29A H 0.7508 1.0113 0.0519 0.136 Uiso 1 1 calc R . .
C30 C 0.6632(6) 0.8839(8) 0.1098(5) 0.082(2) Uani 1 1 d . . .
C31 C 0.7367(7) 0.7868(12) 0.0884(6) 0.110(3) Uani 1 1 d . . .
H31A H 0.8044 0.7914 0.0571 0.132 Uiso 1 1 calc R . .
C32 C 0.7100(7) 0.6819(11) 0.1136(7) 0.110(3) Uani 1 1 d . . .
H32A H 0.7588 0.6152 0.0990 0.131 Uiso 1 1 calc R . .
C33 C 0.6077(5) 0.6777(7) 0.1618(6) 0.0761(17) Uani 1 1 d . . .
H33A H 0.5905 0.6060 0.1810 0.091 Uiso 1 1 calc R . .
C34 C 0.5626(5) 0.8736(6) 0.1558(4) 0.0564(13) Uani 1 1 d . . .
C35 C 0.4841(5) 0.9727(5) 0.1834(4) 0.0601(14) Uani 1 1 d . . .

loop_
_atom_site_aniso_label
_atom_site_aniso_U_11
_atom_site_aniso_U_22
_atom_site_aniso_U_33
_atom_site_aniso_U_23
_atom_site_aniso_U_13
_atom_site_aniso_U_12
Cd1 0.03114(16) 0.03542(18) 0.02968(16) -0.01305(13) 0.00908(11) -0.01366(12)
Cd2 0.03567(17) 0.02735(17) 0.03393(17) -0.01267(12) 0.00499(12) -0.00954(12)
O1 0.0412(18) 0.079(3) 0.057(2) -0.0362(19) 0.0187(15) 0.0019(17)
O2 0.0389(16) 0.0477(19) 0.0449(18) -0.0171(15) 0.0036(13) -0.0016(13)
O3 0.0446(17) 0.057(2) 0.0400(16) -0.0264(15) 0.0056(13) 0.0070(15)
O4 0.072(2) 0.0455(19) 0.0353(16) -0.0152(15) 0.0088(15) 0.0055(16)
O5 0.0381(15) 0.060(2) 0.0340(15) -0.0243(14) 0.0069(12) -0.0056(14)
O6 0.0478(17) 0.0402(17) 0.0478(17) -0.0235(14) 0.0087(14) -0.0199(14)
O7 0.0625(19) 0.0311(15) 0.0294(14) -0.0127(12) 0.0038(13) -0.0032(13)
O8 0.0439(17) 0.057(2) 0.0388(16) -0.0052(15) 0.0159(14) 0.0163(15)
O9 0.0364(14) 0.0288(14) 0.0298(13) -0.0142(11) 0.0052(11) -0.0062(11)
N1 0.068(3) 0.054(3) 0.051(2) 0.001(2) -0.010(2) -0.033(2)
N2 0.041(2) 0.103(4) 0.048(2) -0.034(2) 0.0179(18) -0.040(2)
N3 0.061(3) 0.040(2) 0.076(3) -0.025(2) -0.002(2) -0.0213(19)
N4 0.047(2) 0.058(2) 0.051(2) -0.026(2) 0.0113(17) -0.0272(19)
C1 0.0342(19) 0.030(2) 0.0325(19) -0.0155(16) 0.0031(15) -0.0076(15)
C2 0.041(2) 0.032(2) 0.036(2) -0.0190(18) 0.0019(17) -0.0023(17)
C3 0.040(2) 0.030(2) 0.0322(19) -0.0160(16) 0.0012(16) -0.0080(16)
C4 0.034(2) 0.039(2) 0.032(2) -0.0126(17) 0.0086(16) -0.0046(17)
C5 0.0268(18) 0.041(2) 0.035(2) -0.0103(18) 0.0055(15) -0.0014(16)
C6 0.034(2) 0.037(2) 0.0315(19) -0.0086(17) 0.0049(16) -0.0055(17)
C7 0.042(2) 0.042(2) 0.036(2) -0.0235(19) 0.0068(17) -0.0079(18)
C8 0.055(3) 0.037(2) 0.032(2) -0.0105(18) 0.0060(18) -0.0199(19)
C9 0.0308(19) 0.032(2) 0.0316(19) -0.0130(17) -0.0030(15) -0.0013(16)
C10 0.038(2) 0.058(3) 0.037(2) -0.019(2) 0.0122(18) -0.003(2)
C11 0.031(2) 0.043(2) 0.046(2) -0.024(2) 0.0118(17) -0.0093(17)
C12 0.100(5) 0.051(4) 0.099(5) -0.003(3) -0.019(4) -0.038(4)
C13 0.140(8) 0.048(4) 0.140(8) -0.010(4) -0.026(6) -0.037(5)
C14 0.096(7) 0.119(8) 0.119(7) 0.017(6) -0.018(5) -0.073(6)
C15 0.097(5) 0.091(5) 0.069(4) 0.016(4) -0.014(4) -0.063(5)
C16 0.094(6) 0.162(9) 0.065(4) 0.015(5) 0.007(4) -0.108(7)
C17 0.092(7) 0.234(13) 0.060(4) -0.018(7) 0.015(4) -0.107(9)
C18 0.063(4) 0.194(9) 0.045(3) -0.029(4) 0.014(3) -0.081(5)
C19 0.066(5) 0.235(12) 0.080(5) -0.094(7) 0.031(4) -0.050(6)
C20 0.053(4) 0.193(9) 0.105(6) -0.101(6) 0.031(4) -0.035(5)
C21 0.053(3) 0.128(6) 0.084(4) -0.074(4) 0.024(3) -0.032(3)
C22 0.056(3) 0.110(5) 0.037(3) -0.017(3) 0.007(2) -0.044(3)
C23 0.064(3) 0.112(5) 0.042(3) 0.011(3) -0.004(2) -0.069(4)
C24 0.096(5) 0.059(4) 0.147(7) -0.065(4) -0.002(4) -0.024(3)
C25 0.106(7) 0.079(6) 0.252(13) -0.102(7) 0.002(7) -0.032(5)
C26 0.117(7) 0.051(4) 0.183(9) -0.049(5) -0.015(6) -0.032(5)
C27 0.103(5) 0.079(5) 0.091(5) -0.002(4) -0.023(4) -0.064(4)
C28 0.145(9) 0.112(7) 0.096(6) 0.009(5) -0.022(6) -0.097(7)
C29 0.116(7) 0.176(9) 0.051(4) 0.004(5) 0.004(4) -0.124(7)
C30 0.080(4) 0.130(6) 0.042(3) -0.020(3) 0.012(3) -0.068(4)
C31 0.076(5) 0.219(11) 0.070(4) -0.073(6) 0.034(4) -0.086(6)
C32 0.064(4) 0.185(9) 0.126(7) -0.117(7) 0.032(4) -0.041(5)
C33 0.053(3) 0.107(5) 0.096(5) -0.068(4) 0.024(3) -0.035(3)
C34 0.058(3) 0.078(4) 0.034(2) -0.008(2) 0.001(2) -0.047(3)
C35 0.069(3) 0.049(3) 0.057(3) -0.008(2) -0.008(3) -0.035(3)

loop_
_atom_type_symbol
_atom_type_description
_atom_type_scat_dispersion_real
_atom_type_scat_dispersion_imag
_atom_type_scat_source
C C 0.0033 0.0016 'International Tables Vol C Tables 4.2.6.8 and 6.1.1.4'
H H 0.0000 0.0000 'International Tables Vol C Tables 4.2.6.8 and 6.1.1.4'
N N 0.0061 0.0033 'International Tables Vol C Tables 4.2.6.8 and 6.1.1.4'
O O 0.0106 0.0060 'International Tables Vol C Tables 4.2.6.8 and 6.1.1.4'
Cd Cd -0.8075 1.2024 'International Tables Vol C Tables 4.2.6.8 and 6.1.1.4'

loop_
_geom_angle_atom_site_label_1
_geom_angle_atom_site_label_2
_geom_angle_atom_site_label_3
_geom_angle
_geom_angle_site_symmetry_1
_geom_angle_site_symmetry_3
O9 Cd1 O9 84.04(10) . 2_666
O9 Cd1 N1 164.46(15) . .
O9 Cd1 N1 97.14(13) 2_666 .
O9 Cd1 O3 98.56(12) . .
O9 Cd1 O3 84.44(10) 2_666 .
N1 Cd1 O3 96.98(17) . .
O9 Cd1 O5 86.46(11) . 2_665
O9 Cd1 O5 158.49(10) 2_666 2_665
N1 Cd1 O5 97.16(13) . 2_665
O3 Cd1 O5 77.94(10) . 2_665
O9 Cd1 N2 94.66(14) . .
O9 Cd1 N2 112.73(11) 2_666 .
N1 Cd1 N2 70.52(18) . .
O3 Cd1 N2 159.40(14) . .
O5 Cd1 N2 87.22(12) 2_665 .
O9 Cd1 Cd1 42.68(7) . 2_666
O9 Cd1 Cd1 41.36(7) 2_666 2_666
N1 Cd1 Cd1 136.45(10) . 2_666
O3 Cd1 Cd1 91.88(9) . 2_666
O5 Cd1 Cd1 126.38(9) 2_665 2_666
N2 Cd1 Cd1 108.50(11) . 2_666
O9 Cd2 O6 107.11(10) . 2_665
O9 Cd2 O1 144.72(12) . 1_465
O6 Cd2 O1 83.35(12) 2_665 1_465
O9 Cd2 N4 94.90(12) . .
O6 Cd2 N4 82.12(12) 2_665 .
O1 Cd2 N4 120.16(13) 1_465 .
O9 Cd2 N3 101.02(13) . .
O6 Cd2 N3 141.29(14) 2_665 .
O1 Cd2 N3 88.85(15) 1_465 .
N4 Cd2 N3 69.32(15) . .
O9 Cd2 O2 94.32(10) . 1_465
O6 Cd2 O2 119.61(11) 2_665 1_465
O1 Cd2 O2 52.88(10) 1_465 1_465
N4 Cd2 O2 152.40(13) . 1_465
N3 Cd2 O2 83.40(14) . 1_465
C11 O1 Cd2 96.9(3) . 1_645
C11 O2 Cd2 85.8(2) . 1_645
C7 O3 Cd1 128.8(3) . .
C9 O5 Cd1 118.4(2) . 2_665
C9 O6 Cd2 104.4(2) . 2_665
C3 O7 C8 118.8(3) . .
C5 O8 C10 118.6(3) . .
Cd2 O9 Cd1 108.27(12) . .
Cd2 O9 Cd1 141.19(14) . 2_666
Cd1 O9 Cd1 95.96(10) . 2_666
Cd2 O9 H9 107(6) . .
Cd1 O9 H9 123(6) . .
Cd1 O9 H9 82(6) 2_666 .
H1WA O1W H1WB 104.9 . .
H1WA O1W H1WD 159.8 . .
H1WB O1W H1WD 56.5 . .
H1WB O1W' H1WC 146.3 . .
H1WB O1W' H1WD 49.3 . .
H1WC O1W' H1WD 110.3 . .
C12 N1 C23 121.7(6) . .
C12 N1 Cd1 122.8(5) . .
C23 N1 Cd1 115.5(4) . .
C22 N2 C21 117.4(5) . .
C22 N2 Cd1 116.6(4) . .
C21 N2 Cd1 125.8(4) . .
C24 N3 C35 117.9(5) . .
C24 N3 Cd2 126.1(5) . .
C35 N3 Cd2 115.7(4) . .
C33 N4 C34 118.9(5) . .
C33 N4 Cd2 123.0(4) . .
C34 N4 Cd2 117.9(3) . .
C6 C1 C2 119.0(3) . .
C6 C1 C7 119.5(3) . .
C2 C1 C7 121.5(3) . .
C1 C2 C3 120.5(3) . .
C1 C2 H2A 119.8 . .
C3 C2 H2A 119.8 . .
O7 C3 C4 123.7(3) . .
O7 C3 C2 115.9(3) . .
C4 C3 C2 120.5(4) . .
C3 C4 C5 118.0(4) . .
C3 C4 H4A 121.0 . .
C5 C4 H4A 121.0 . .
O8 C5 C6 116.3(3) . .
O8 C5 C4 122.0(3) . .
C6 C5 C4 121.7(4) . .
C5 C6 C1 120.2(4) . .
C5 C6 H6A 119.9 . .
C1 C6 H6A 119.9 . .
O4 C7 O3 124.8(4) . .
O4 C7 C1 118.2(4) . .
O3 C7 C1 117.0(4) . .
O7 C8 C9 115.8(4) . .
O7 C8 H8A 108.3 . .
C9 C8 H8A 108.3 . .
O7 C8 H8B 108.3 . .
C9 C8 H8B 108.3 . .
H8A C8 H8B 107.4 . .
O6 C9 O5 126.4(4) . .
O6 C9 C8 118.6(4) . .
O5 C9 C8 115.0(4) . .
O8 C10 C11 110.0(3) . .
O8 C10 H10A 109.7 . .
C11 C10 H10A 109.7 . .
O8 C10 H10B 109.7 . .
C11 C10 H10B 109.7 . .
H10A C10 H10B 108.2 . .
O2 C11 O1 123.9(4) . .
O2 C11 C10 121.5(3) . .
O1 C11 C10 114.6(4) . .
N1 C12 C13 117.7(8) . .
N1 C12 H12A 121.2 . .
C13 C12 H12A 121.2 . .
C14 C13 C12 117.0(9) . .
C14 C13 H13A 121.5 . .
C12 C13 H13A 121.5 . .
C15 C14 C13 125.0(9) . .
C15 C14 H14A 117.5 . .
C13 C14 H14A 117.5 . .
C14 C15 C23 117.0(9) . .
C14 C15 C16 123.5(8) . .
C23 C15 C16 119.5(10) . .
C17 C16 C15 120.9(8) . .
C17 C16 H16A 119.5 . .
C15 C16 H16A 119.5 . .
C16 C17 C18 122.7(10) . .
C16 C17 H17A 118.6 . .
C18 C17 H17A 118.6 . .
C17 C18 C19 125.3(10) . .
C17 C18 C22 119.7(11) . .
C19 C18 C22 115.0(7) . .
C20 C19 C18 120.6(7) . .
C20 C19 H19A 119.7 . .
C18 C19 H19A 119.7 . .
C19 C20 C21 119.4(9) . .
C19 C20 H20A 120.3 . .
C21 C20 H20A 120.3 . .
N2 C21 C20 123.6(8) . .
N2 C21 H21A 118.2 . .
C20 C21 H21A 118.2 . .
N2 C22 C23 117.5(5) . .
N2 C22 C18 124.0(8) . .
C23 C22 C18 118.5(7) . .
C15 C23 N1 121.6(8) . .
C15 C23 C22 118.7(7) . .
N1 C23 C22 119.7(5) . .
N3 C24 C25 123.1(8) . .
N3 C24 H24A 118.4 . .
C25 C24 H24A 118.4 . .
C26 C25 C24 119.4(9) . .
C26 C25 H25A 120.3 . .
C24 C25 H25A 120.3 . .
C25 C26 C27 122.5(7) . .
C25 C26 H26A 118.8 . .
C27 C26 H26A 118.8 . .
C28 C27 C35 119.3(9) . .
C28 C27 C26 126.2(8) . .
C35 C27 C26 114.5(7) . .
C29 C28 C27 124.0(9) . .
C29 C28 H28A 118.0 . .
C27 C28 H28A 118.0 . .
C28 C29 C30 118.9(8) . .
C28 C29 H29A 120.5 . .
C30 C29 H29A 120.5 . .
C31 C30 C34 118.3(7) . .
C31 C30 C29 123.0(8) . .
C34 C30 C29 118.7(8) . .
C30 C31 C32 119.6(7) . .
C30 C31 H31A 120.2 . .
C32 C31 H31A 120.2 . .
C31 C32 C33 118.6(7) . .
C31 C32 H32A 120.7 . .
C33 C32 H32A 120.7 . .
N4 C33 C32 122.1(7) . .
N4 C33 H33A 119.0 . .
C32 C33 H33A 119.0 . .
N4 C34 C30 122.4(6) . .
N4 C34 C35 117.4(4) . .
C30 C34 C35 120.1(6) . .
N3 C35 C27 122.5(6) . .
N3 C35 C34 118.6(4) . .
C27 C35 C34 118.9(6) . .

loop_
_geom_bond_atom_site_label_1
_geom_bond_atom_site_label_2
_geom_bond_distance
_geom_bond_site_symmetry_2
Cd1 O9 2.239(3) .
Cd1 O9 2.297(3) 2_666
Cd1 N1 2.324(4) .
Cd1 O3 2.332(3) .
Cd1 O5 2.360(3) 2_665
Cd1 N2 2.400(4) .
Cd1 Cd1 3.3704(7) 2_666
Cd2 O9 2.205(3) .
Cd2 O6 2.291(3) 2_665
Cd2 O1 2.312(3) 1_465
Cd2 N4 2.357(4) .
Cd2 N3 2.411(4) .
Cd2 O2 2.570(3) 1_465
O1 C11 1.259(5) .
O1 Cd2 2.312(3) 1_645
O2 C11 1.218(5) .
O2 Cd2 2.570(3) 1_645
O3 C7 1.254(5) .
O4 C7 1.236(5) .
O5 C9 1.260(5) .
O5 Cd1 2.360(3) 2_665
O6 C9 1.242(5) .
O6 Cd2 2.291(3) 2_665
O7 C3 1.368(5) .
O7 C8 1.435(5) .
O8 C5 1.380(5) .
O8 C10 1.410(5) .
O9 Cd1 2.297(3) 2_666
O9 H9 0.84(2) .
O1W H1WA 0.8832 .
O1W H1WB 0.8202 .
O1W H1WD 1.1531 .
O1W' H1WB 1.2924 .
O1W' H1WC 0.8376 .
O1W' H1WD 0.8180 .
N1 C12 1.303(8) .
N1 C23 1.393(8) .
N2 C22 1.323(8) .
N2 C21 1.344(8) .
N3 C24 1.328(8) .
N3 C35 1.341(7) .
N4 C33 1.307(7) .
N4 C34 1.348(6) .
C1 C6 1.383(5) .
C1 C2 1.384(5) .
C1 C7 1.519(5) .
C2 C3 1.406(5) .
C2 H2A 0.9300 .
C3 C4 1.381(5) .
C4 C5 1.393(5) .
C4 H4A 0.9300 .
C5 C6 1.380(5) .
C6 H6A 0.9300 .
C8 C9 1.495(6) .
C8 H8A 0.9700 .
C8 H8B 0.9700 .
C10 C11 1.513(6) .
C10 H10A 0.9700 .
C10 H10B 0.9700 .
C12 C13 1.484(11) .
C12 H12A 0.9300 .
C13 C14 1.375(13) .
C13 H13A 0.9300 .
C14 C15 1.305(14) .
C14 H14A 0.9300 .
C15 C23 1.393(9) .
C15 C16 1.464(13) .
C16 C17 1.282(14) .
C16 H16A 0.9300 .
C17 C18 1.382(14) .
C17 H17A 0.9300 .
C18 C19 1.416(13) .
C18 C22 1.444(9) .
C19 C20 1.351(13) .
C19 H19A 0.9300 .
C20 C21 1.380(8) .
C20 H20A 0.9300 .
C21 H21A 0.9300 .
C22 C23 1.426(10) .
C24 C25 1.385(10) .
C24 H24A 0.9300 .
C25 C26 1.276(13) .
C25 H25A 0.9300 .
C26 C27 1.434(13) .
C26 H26A 0.9300 .
C27 C28 1.390(13) .
C27 C35 1.418(8) .
C28 C29 1.331(14) .
C28 H28A 0.9300 .
C29 C30 1.490(12) .
C29 H29A 0.9300 .
C30 C31 1.364(12) .
C30 C34 1.388(8) .
C31 C32 1.377(13) .
C31 H31A 0.9300 .
C32 C33 1.402(10) .
C32 H32A 0.9300 .
C33 H33A 0.9300 .
C34 C35 1.451(8) .

loop_
_geom_hbond_atom_site_label_D
_geom_hbond_atom_site_label_H
_geom_hbond_atom_site_label_A
_geom_hbond_distance_DH
_geom_hbond_distance_HA
_geom_hbond_distance_DA
_geom_hbond_angle_DHA
_geom_hbond_site_symmetry_A
O9 H9 O4 0.84(2) 1.99(2) 2.826(4) 174(8) 2_666
O9 H9 O3 0.84(2) 2.52(7) 3.111(4) 128(7) 2_666
O1W H1WA O8 0.88 3.01 3.148(11) 90.9 2_756
O1W' H1WC O8 0.84 2.81 2.954(12) 91.4 2_756
O1W H1WB O4 0.82 2.30 3.049(11) 151.5 .

loop_
_geom_torsion_atom_site_label_1
_geom_torsion_atom_site_label_2
_geom_torsion_atom_site_label_3
_geom_torsion_atom_site_label_4
_geom_torsion
_geom_torsion_site_symmetry_1
_geom_torsion_site_symmetry_4
O9 Cd1 O3 C7 111.0(4) . .
O9 Cd1 O3 C7 27.8(4) 2_666 .
N1 Cd1 O3 C7 -68.7(4) . .
O5 Cd1 O3 C7 -164.6(4) 2_665 .
N2 Cd1 O3 C7 -119.7(5) . .
Cd1 Cd1 O3 C7 68.6(4) 2_666 .
O6 Cd2 O9 Cd1 -30.62(14) 2_665 .
O1 Cd2 O9 Cd1 72.4(2) 1_465 .
N4 Cd2 O9 Cd1 -113.86(14) . .
N3 Cd2 O9 Cd1 176.28(13) . .
O2 Cd2 O9 Cd1 92.18(12) 1_465 .
O6 Cd2 O9 Cd1 95.2(2) 2_665 2_666
O1 Cd2 O9 Cd1 -161.8(2) 1_465 2_666
N4 Cd2 O9 Cd1 11.9(2) . 2_666
N3 Cd2 O9 Cd1 -57.9(2) . 2_666
O2 Cd2 O9 Cd1 -142.0(2) 1_465 2_666
O9 Cd1 O9 Cd2 149.26(16) 2_666 .
N1 Cd1 O9 Cd2 -115.5(4) . .
O3 Cd1 O9 Cd2 65.82(12) . .
O5 Cd1 O9 Cd2 -11.42(11) 2_665 .
N2 Cd1 O9 Cd2 -98.34(13) . .
Cd1 Cd1 O9 Cd2 149.26(16) 2_666 .
O9 Cd1 O9 Cd1 0.0 2_666 2_666
N1 Cd1 O9 Cd1 95.2(4) . 2_666
O3 Cd1 O9 Cd1 -83.44(10) . 2_666
O5 Cd1 O9 Cd1 -160.68(10) 2_665 2_666
N2 Cd1 O9 Cd1 112.41(12) . 2_666
O9 Cd1 N1 C12 -161.0(5) . .
O9 Cd1 N1 C12 -67.6(5) 2_666 .
O3 Cd1 N1 C12 17.7(5) . .
O5 Cd1 N1 C12 96.3(5) 2_665 .
N2 Cd1 N1 C12 -179.2(5) . .
Cd1 Cd1 N1 C12 -82.5(5) 2_666 .
O9 Cd1 N1 C23 21.0(7) . .
O9 Cd1 N1 C23 114.4(3) 2_666 .
O3 Cd1 N1 C23 -160.3(3) . .
O5 Cd1 N1 C23 -81.7(3) 2_665 .
N2 Cd1 N1 C23 2.8(3) . .
Cd1 Cd1 N1 C23 99.5(3) 2_666 .
O9 Cd1 N2 C22 -177.9(3) . .
O9 Cd1 N2 C22 -92.5(4) 2_666 .
N1 Cd1 N2 C22 -2.8(3) . .
O3 Cd1 N2 C22 52.2(6) . .
O5 Cd1 N2 C22 95.8(4) 2_665 .
Cd1 Cd1 N2 C22 -136.6(3) 2_666 .
O9 Cd1 N2 C21 6.6(4) . .
O9 Cd1 N2 C21 92.1(4) 2_666 .
N1 Cd1 N2 C21 -178.2(5) . .
O3 Cd1 N2 C21 -123.3(5) . .
O5 Cd1 N2 C21 -79.6(4) 2_665 .
Cd1 Cd1 N2 C21 48.0(4) 2_666 .
O9 Cd2 N3 C24 -85.8(5) . .
O6 Cd2 N3 C24 137.9(5) 2_665 .
O1 Cd2 N3 C24 60.1(5) 1_465 .
N4 Cd2 N3 C24 -176.9(6) . .
O2 Cd2 N3 C24 7.3(5) 1_465 .
O9 Cd2 N3 C35 99.5(4) . .
O6 Cd2 N3 C35 -36.8(5) 2_665 .
O1 Cd2 N3 C35 -114.6(4) 1_465 .
N4 Cd2 N3 C35 8.4(3) . .
O2 Cd2 N3 C35 -167.4(4) 1_465 .
O9 Cd2 N4 C33 76.8(4) . .
O6 Cd2 N4 C33 -29.8(4) 2_665 .
O1 Cd2 N4 C33 -107.4(4) 1_465 .
N3 Cd2 N4 C33 176.7(5) . .
O2 Cd2 N4 C33 -174.1(4) 1_465 .
O9 Cd2 N4 C34 -108.8(3) . .
O6 Cd2 N4 C34 144.6(3) 2_665 .
O1 Cd2 N4 C34 67.0(3) 1_465 .
N3 Cd2 N4 C34 -8.8(3) . .
O2 Cd2 N4 C34 0.3(5) 1_465 .
C6 C1 C2 C3 -0.8(6) . .
C7 C1 C2 C3 178.0(4) . .
C8 O7 C3 C4 2.1(6) . .
C8 O7 C3 C2 -178.8(4) . .
C1 C2 C3 O7 -175.8(4) . .
C1 C2 C3 C4 3.3(6) . .
O7 C3 C4 C5 176.2(4) . .
C2 C3 C4 C5 -2.9(6) . .
C10 O8 C5 C6 178.2(5) . .
C10 O8 C5 C4 -1.5(7) . .
C3 C4 C5 O8 179.9(4) . .
C3 C4 C5 C6 0.2(7) . .
O8 C5 C6 C1 -177.6(4) . .
C4 C5 C6 C1 2.2(7) . .
C2 C1 C6 C5 -1.8(7) . .
C7 C1 C6 C5 179.3(4) . .
Cd1 O3 C7 O4 7.5(7) . .
Cd1 O3 C7 C1 -171.4(3) . .
C6 C1 C7 O4 2.2(7) . .
C2 C1 C7 O4 -176.7(4) . .
C6 C1 C7 O3 -178.8(4) . .
C2 C1 C7 O3 2.3(6) . .
C3 O7 C8 C9 74.3(5) . .
Cd2 O6 C9 O5 4.3(5) 2_665 .
Cd2 O6 C9 C8 -176.2(3) 2_665 .
Cd1 O5 C9 O6 77.3(5) 2_665 .
Cd1 O5 C9 C8 -102.2(3) 2_665 .
O7 C8 C9 O6 -6.7(5) . .
O7 C8 C9 O5 172.8(3) . .
C5 O8 C10 C11 168.4(4) . .
Cd2 O2 C11 O1 7.0(5) 1_645 .
Cd2 O2 C11 C10 -169.8(4) 1_645 .
Cd2 O1 C11 O2 -7.8(5) 1_645 .
Cd2 O1 C11 C10 169.2(4) 1_645 .
O8 C10 C11 O2 -6.3(7) . .
O8 C10 C11 O1 176.7(4) . .
C23 N1 C12 C13 2.2(9) . .
Cd1 N1 C12 C13 -175.7(5) . .
N1 C12 C13 C14 -1.6(11) . .
C12 C13 C14 C15 0.8(14) . .
C13 C14 C15 C23 -0.6(13) . .
C13 C14 C15 C16 180.0(8) . .
C14 C15 C16 C17 -178.4(9) . .
C23 C15 C16 C17 2.2(13) . .
C15 C16 C17 C18 -2.6(15) . .
C16 C17 C18 C19 -179.9(9) . .
C16 C17 C18 C22 1.4(13) . .
C17 C18 C19 C20 -178.5(7) . .
C22 C18 C19 C20 0.3(10) . .
C18 C19 C20 C21 0.5(12) . .
C22 N2 C21 C20 0.7(8) . .
Cd1 N2 C21 C20 176.1(5) . .
C19 C20 C21 N2 -1.1(11) . .
C21 N2 C22 C23 178.2(5) . .
Cd1 N2 C22 C23 2.3(6) . .
C21 N2 C22 C18 0.3(8) . .
Cd1 N2 C22 C18 -175.6(4) . .
C17 C18 C22 N2 178.1(6) . .
C19 C18 C22 N2 -0.7(8) . .
C17 C18 C22 C23 0.2(9) . .
C19 C18 C22 C23 -178.6(6) . .
C14 C15 C23 N1 1.1(10) . .
C16 C15 C23 N1 -179.4(5) . .
C14 C15 C23 C22 179.9(7) . .
C16 C15 C23 C22 -0.6(9) . .
C12 N1 C23 C15 -2.1(8) . .
Cd1 N1 C23 C15 176.0(4) . .
C12 N1 C23 C22 179.1(5) . .
Cd1 N1 C23 C22 -2.8(6) . .
N2 C22 C23 C15 -178.5(5) . .
C18 C22 C23 C15 -0.5(8) . .
N2 C22 C23 N1 0.3(7) . .
C18 C22 C23 N1 178.3(4) . .
C35 N3 C24 C25 2.7(11) . .
Cd2 N3 C24 C25 -171.9(6) . .
N3 C24 C25 C26 -0.8(15) . .
C24 C25 C26 C27 -0.8(16) . .
C25 C26 C27 C28 -177.7(9) . .
C25 C26 C27 C35 0.5(13) . .
C35 C27 C28 C29 -0.3(13) . .
C26 C27 C28 C29 177.7(9) . .
C27 C28 C29 C30 -0.3(13) . .
C28 C29 C30 C31 -178.9(8) . .
C28 C29 C30 C34 1.8(10) . .
C34 C30 C31 C32 -0.5(10) . .
C29 C30 C31 C32 -179.8(7) . .
C30 C31 C32 C33 -0.6(11) . .
C34 N4 C33 C32 -2.0(9) . .
Cd2 N4 C33 C32 172.4(5) . .
C31 C32 C33 N4 1.8(11) . .
C33 N4 C34 C30 0.9(7) . .
Cd2 N4 C34 C30 -173.8(4) . .
C33 N4 C34 C35 -176.8(5) . .
Cd2 N4 C34 C35 8.5(5) . .
C31 C30 C34 N4 0.4(8) . .
C29 C30 C34 N4 179.7(5) . .
C31 C30 C34 C35 177.9(5) . .
C29 C30 C34 C35 -2.7(8) . .
C24 N3 C35 C27 -3.0(8) . .
Cd2 N3 C35 C27 172.1(4) . .
C24 N3 C35 C34 177.4(5) . .
Cd2 N3 C35 C34 -7.5(6) . .
C28 C27 C35 N3 179.8(6) . .
C26 C27 C35 N3 1.5(9) . .
C28 C27 C35 C34 -0.6(9) . .
C26 C27 C35 C34 -178.9(6) . .
N4 C34 C35 N3 -0.5(7) . .
C30 C34 C35 N3 -178.2(5) . .
N4 C34 C35 C27 179.9(5) . .
C30 C34 C35 C27 2.2(7) . .
